data_7234690
loop_
_publ_author_name
'Jie Liu'
'Weigang Zhu'
'Ke Zhou'
'Zongrui Wang'
'Ye Zou'
'Qing Meng'
'Jie Li'
'Yonggang Zhen'
'Wenping Hu'

_publ_section_title
;
 Pyridyl-substituted anthracene derivatives with solid-state emission and
 charge transport properties
;
_journal_name_full 'Journal of Materials Chemistry C'
_journal_page_first 3621
_journal_page_last 3627
_journal_paper_doi 10.1039/C6TC00499G
_journal_volume 4
_journal_year 2016
_chemical_formula_moiety 'C24 H16 N2'
_chemical_formula_sum 'C24 H16 N2'
_chemical_formula_weight 332.39
_space_group_crystal_system monoclinic
_space_group_IT_number 14
_space_group_name_Hall '-P 2ybc'
_space_group_name_H-M_alt 'P 1 21/c 1'
_atom_sites_solution_hydrogens geom
_cell_angle_alpha 90
_cell_angle_beta 103.308(13)
_cell_angle_gamma 90
_cell_formula_units_Z 2
_cell_length_a 12.582(10)
_cell_length_b 5.997(5)
_cell_length_c 10.882(9)
_cell_measurement_reflns_used 2697
_cell_measurement_temperature 173.1500
_cell_measurement_theta_max 27.4500
_cell_measurement_theta_min 1.6632
_cell_volume 799.0(11)
_computing_cell_refinement 'CrystalClear (Rigaku Inc., 2007)'
_computing_data_collection 'CrystalClear (Rigaku Inc., 2007)'
_computing_data_reduction 'CrystalClear (Rigaku Inc., 2007)'
_computing_molecular_graphics 'Olex2 (Dolomanov et al., 2009)'
_computing_publication_material 'Olex2 (Dolomanov et al., 2009)'
_computing_structure_refinement 'SHELXL (Sheldrick, 2013)'
_computing_structure_solution
;
'SHELXS (Sheldrick, 2013)'
;
_diffrn_ambient_temperature 173.1500
_diffrn_detector_area_resol_mean 28.5714
_diffrn_measured_fraction_theta_full 0.997
_diffrn_measured_fraction_theta_max 0.997
_diffrn_measurement_device
;
Saturn724+ (2x2 bin mode)
;
_diffrn_measurement_device_details
;
AFC10: Fixed Chi 2 circle
;
_diffrn_measurement_device_type 'Saturn724+ CCD'
_diffrn_measurement_method '\w scans at fixed \c = 45\%'
_diffrn_orient_matrix_type d*Trek
_diffrn_orient_matrix_UB_11 0.0002
_diffrn_orient_matrix_UB_12 0.0350
_diffrn_orient_matrix_UB_13 0.0877
_diffrn_orient_matrix_UB_21 -0.0052
_diffrn_orient_matrix_UB_22 0.1548
_diffrn_orient_matrix_UB_23 -0.0618
_diffrn_orient_matrix_UB_31 -0.0794
_diffrn_orient_matrix_UB_32 0.0047
_diffrn_orient_matrix_UB_33 0.0185
_diffrn_radiation_detector CCD
_diffrn_radiation_monochromator Confocal
_diffrn_radiation_type MoK\a
_diffrn_radiation_wavelength 0.71073
_diffrn_reflns_av_R_equivalents 0.0553
_diffrn_reflns_av_unetI/netI 0.0398
_diffrn_reflns_Laue_measured_fraction_full 0.997
_diffrn_reflns_Laue_measured_fraction_max 0.997
_diffrn_reflns_limit_h_max 15
_diffrn_reflns_limit_h_min -16
_diffrn_reflns_limit_k_max 7
_diffrn_reflns_limit_k_min -7
_diffrn_reflns_limit_l_max 14
_diffrn_reflns_limit_l_min -14
_diffrn_reflns_number 6164
_diffrn_reflns_point_group_measured_fraction_full 0.997
_diffrn_reflns_point_group_measured_fraction_max 0.997
_diffrn_reflns_theta_full 26.000
_diffrn_reflns_theta_max 27.397
_diffrn_reflns_theta_min 3.328
_diffrn_source 'Rotating Anode'
_diffrn_source_current 24.0000
_diffrn_source_power 1.2000
_diffrn_source_voltage 50.0000
_exptl_absorpt_coefficient_mu 0.081
_exptl_absorpt_correction_T_max 1.0000
_exptl_absorpt_correction_T_min 0.6325
_exptl_absorpt_correction_type multi-scan
_exptl_absorpt_process_details 'CrystalClear (Rigaku Inc., 2007)'
_exptl_crystal_colour yellow
_exptl_crystal_colour_primary yellow
_exptl_crystal_density_diffrn 1.381
_exptl_crystal_description Plate
_exptl_crystal_F_000 348
_exptl_crystal_size_max 0.39
_exptl_crystal_size_mid 0.37
_exptl_crystal_size_min 0.03
_refine_diff_density_max 0.283
_refine_diff_density_min -0.267
_refine_diff_density_rms 0.053
_refine_ls_extinction_coef .
_refine_ls_extinction_method none
_refine_ls_goodness_of_fit_ref 1.194
_refine_ls_hydrogen_treatment constr
_refine_ls_matrix_type full
_refine_ls_number_parameters 118
_refine_ls_number_reflns 1810
_refine_ls_number_restraints 0
_refine_ls_restrained_S_all 1.194
_refine_ls_R_factor_all 0.0825
_refine_ls_R_factor_gt 0.0746
_refine_ls_shift/su_max 0.000
_refine_ls_shift/su_mean 0.000
_refine_ls_structure_factor_coef Fsqd
_refine_ls_weighting_details 'w=1/[\s^2^(Fo^2^)+(0.0669P)^2^+0.4633P] where P=(Fo^2^+2Fc^2^)/3'
_refine_ls_weighting_scheme calc
_refine_ls_wR_factor_gt 0.1722
_refine_ls_wR_factor_ref 0.1775
_reflns_Friedel_coverage 0.000
_reflns_Friedel_fraction_full .
_reflns_Friedel_fraction_max .
_reflns_number_gt 1645
_reflns_number_total 1810
_reflns_threshold_expression 'I > 2\s(I)'
_cod_data_source_file J-Mater-Chem-C-2016-4-3621.cif
_cod_data_source_block a
_cod_original_cell_volume 799.1(11)
_cod_database_code 7234690
_shelx_space_group_comment
;
The symmetry employed for this shelxl refinement is uniquely defined
by the following loop, which should always be used as a source of
symmetry information in preference to the above space-group names.
They are only intended as comments.
;
_diffrn_number_total 1987
_olex2_refinement_description
;
1. Fixed Uiso
 At 1.2 times of:
  All C(H) groups
2.a Aromatic/amide H refined with riding coordinates:
 C1(H1), C2(H2), C4(H4), C5(H5), C7(H7), C8(H8), C11(H11), C12(H12)
;

loop_
_space_group_symop_operation_xyz
'x, y, z'
'-x, y+1/2, -z+1/2'
'-x, -y, -z'
'x, -y-1/2, z-1/2'

loop_
_atom_site_label
_atom_site_type_symbol
_atom_site_fract_x
_atom_site_fract_y
_atom_site_fract_z
_atom_site_U_iso_or_equiv
_atom_site_adp_type
_atom_site_occupancy
_atom_site_site_symmetry_order
_atom_site_calc_flag
_atom_site_refinement_flags_posn
_atom_site_refinement_flags_adp
_atom_site_refinement_flags_occupancy
_atom_site_disorder_assembly
_atom_site_disorder_group
N1 N 0.06526(16) 0.4041(3) -0.15880(17) 0.0374(5) Uani 1 1 d . . . . .
C1 C 0.0815(2) 0.2697(4) -0.0587(2) 0.0437(6) Uani 1 1 d . . . . .
H1 H 0.0435 0.1354 -0.0672 0.052 Uiso 1 1 calc R . . . .
C2 C 0.1510(2) 0.3160(4) 0.0571(2) 0.0391(6) Uani 1 1 d . . . . .
H2 H 0.1571 0.2160 0.1237 0.047 Uiso 1 1 calc R . . . .
C3 C 0.21148(15) 0.5122(3) 0.07366(17) 0.0245(5) Uani 1 1 d . . . . .
C4 C 0.19479(19) 0.6530(4) -0.0307(2) 0.0369(6) Uani 1 1 d . . . . .
H4 H 0.2329 0.7868 -0.0259 0.044 Uiso 1 1 calc R . . . .
C5 C 0.1215(2) 0.5943(4) -0.1421(2) 0.0402(6) Uani 1 1 d . . . . .
H5 H 0.1109 0.6940 -0.2093 0.048 Uiso 1 1 calc R . . . .
C6 C 0.29446(16) 0.5648(3) 0.19256(17) 0.0238(5) Uani 1 1 d . . . . .
C7 C 0.35116(16) 0.7741(3) 0.20448(17) 0.0258(5) Uani 1 1 d . . . . .
H7 H 0.3306 0.8807 0.1414 0.031 Uiso 1 1 calc R . . . .
C8 C 0.43436(16) 0.8210(3) 0.30572(17) 0.0237(5) Uani 1 1 d . . . . .
H8 H 0.4695 0.9583 0.3102 0.028 Uiso 1 1 calc R . . . .
C9 C 0.46848(16) 0.6626(3) 0.40499(17) 0.0219(4) Uani 1 1 d . . . . .
C10 C 0.40963(16) 0.4558(3) 0.39744(17) 0.0224(4) Uani 1 1 d . . . . .
C11 C 0.32256(16) 0.4137(3) 0.28962(17) 0.0242(4) Uani 1 1 d . . . . .
H11 H 0.2840 0.2805 0.2851 0.029 Uiso 1 1 calc R . . . .
C12 C 0.55779(16) 0.7016(3) 0.50617(17) 0.0236(4) Uani 1 1 d . . . . .
H12 H 0.5963 0.8347 0.5094 0.028 Uiso 1 1 calc R . . . .

loop_
_atom_site_aniso_label
_atom_site_aniso_U_11
_atom_site_aniso_U_22
_atom_site_aniso_U_33
_atom_site_aniso_U_23
_atom_site_aniso_U_13
_atom_site_aniso_U_12
N1 0.0381(11) 0.0416(11) 0.0280(9) -0.0014(8) -0.0015(8) -0.0016(9)
C1 0.0517(15) 0.0377(13) 0.0341(12) -0.0003(10) -0.0057(11) -0.0120(11)
C2 0.0477(14) 0.0366(13) 0.0275(11) 0.0053(9) -0.0027(10) -0.0119(11)
C3 0.0248(10) 0.0271(10) 0.0215(9) -0.0022(8) 0.0049(8) 0.0023(8)
C4 0.0393(13) 0.0356(12) 0.0297(11) 0.0069(9) -0.0047(9) -0.0077(10)
C5 0.0432(13) 0.0426(14) 0.0282(11) 0.0077(10) -0.0051(10) -0.0055(11)
C6 0.0258(10) 0.0258(10) 0.0196(9) -0.0021(7) 0.0051(7) -0.0008(8)
C7 0.0348(11) 0.0227(10) 0.0194(9) 0.0026(7) 0.0053(8) 0.0004(8)
C8 0.0318(10) 0.0190(9) 0.0213(9) -0.0009(7) 0.0084(8) -0.0028(8)
C9 0.0275(10) 0.0213(9) 0.0180(9) -0.0015(7) 0.0078(7) -0.0011(8)
C10 0.0273(10) 0.0232(10) 0.0174(9) -0.0029(7) 0.0065(7) -0.0013(8)
C11 0.0265(10) 0.0257(10) 0.0203(9) -0.0017(7) 0.0050(8) -0.0047(8)
C12 0.0289(10) 0.0227(9) 0.0204(9) -0.0030(7) 0.0084(8) -0.0053(8)

loop_
_atom_type_symbol
_atom_type_description
_atom_type_scat_dispersion_real
_atom_type_scat_dispersion_imag
_atom_type_scat_source
C C 0.0033 0.0016 'International Tables Vol C Tables 4.2.6.8 and 6.1.1.4'
H H 0.0000 0.0000 'International Tables Vol C Tables 4.2.6.8 and 6.1.1.4'
N N 0.0061 0.0033 'International Tables Vol C Tables 4.2.6.8 and 6.1.1.4'

loop_
_geom_angle_atom_site_label_1
_geom_angle_atom_site_label_2
_geom_angle_atom_site_label_3
_geom_angle
_geom_angle_site_symmetry_1
_geom_angle_site_symmetry_3
C1 N1 C5 115.48(19) . .
N1 C1 C2 124.6(2) . .
C1 C2 C3 119.9(2) . .
C2 C3 C4 115.61(19) . .
C2 C3 C6 122.83(18) . .
C4 C3 C6 121.46(19) . .
C5 C4 C3 120.3(2) . .
N1 C5 C4 124.1(2) . .
C7 C6 C3 119.71(17) . .
C11 C6 C3 122.00(19) . .
C11 C6 C7 118.21(18) . .
C8 C7 C6 121.80(18) . .
C7 C8 C9 121.02(18) . .
C8 C9 C10 118.01(17) . .
C12 C9 C8 122.07(18) . .
C12 C9 C10 119.91(17) . .
C11 C10 C9 119.09(17) . .
C12 C10 C9 118.74(17) 3_666 .
C12 C10 C11 122.12(18) 3_666 .
C6 C11 C10 121.75(19) . .
C9 C12 C10 121.34(18) . 3_666

loop_
_geom_bond_atom_site_label_1
_geom_bond_atom_site_label_2
_geom_bond_distance
_geom_bond_site_symmetry_2
N1 C1 1.332(3) .
N1 C5 1.332(3) .
C1 C2 1.387(3) .
C2 C3 1.391(3) .
C3 C4 1.392(3) .
C3 C6 1.497(3) .
C4 C5 1.389(3) .
C6 C7 1.435(3) .
C6 C11 1.375(3) .
C7 C8 1.363(3) .
C8 C9 1.428(3) .
C9 C10 1.437(3) .
C9 C12 1.400(3) .
C10 C11 1.431(3) .
C10 C12 1.401(3) 3_666
C12 C10 1.401(3) 3_666

loop_
_geom_torsion_atom_site_label_1
_geom_torsion_atom_site_label_2
_geom_torsion_atom_site_label_3
_geom_torsion_atom_site_label_4
_geom_torsion
_geom_torsion_site_symmetry_1
_geom_torsion_site_symmetry_2
_geom_torsion_site_symmetry_3
_geom_torsion_site_symmetry_4
N1 C1 C2 C3 -1.5(4) . . . .
C1 N1 C5 C4 1.5(4) . . . .
C1 C2 C3 C4 1.3(4) . . . .
C1 C2 C3 C6 -175.1(2) . . . .
C2 C3 C4 C5 0.1(3) . . . .
C2 C3 C6 C7 -177.9(2) . . . .
C2 C3 C6 C11 5.4(3) . . . .
C3 C4 C5 N1 -1.6(4) . . . .
C3 C6 C7 C8 -173.80(18) . . . .
C3 C6 C11 C10 173.55(17) . . . .
C4 C3 C6 C7 5.9(3) . . . .
C4 C3 C6 C11 -170.8(2) . . . .
C5 N1 C1 C2 0.1(4) . . . .
C6 C3 C4 C5 176.5(2) . . . .
C6 C7 C8 C9 -0.2(3) . . . .
C7 C6 C11 C10 -3.2(3) . . . .
C7 C8 C9 C10 -2.4(3) . . . .
C7 C8 C9 C12 176.16(18) . . . .
C8 C9 C10 C11 2.2(3) . . . .
C8 C9 C10 C12 179.83(17) . . . 3_666
C8 C9 C12 C10 -179.80(18) . . . 3_666
C9 C10 C11 C6 0.6(3) . . . .
C10 C9 C12 C10 -1.2(3) . . . 3_666
C11 C6 C7 C8 3.1(3) . . . .
C12 C9 C10 C11 -176.41(17) . . . .
C12 C9 C10 C12 1.2(3) . . . 3_666
C12 C10 C11 C6 -176.89(19) 3_666 . . .
